data_7211749
loop_
_publ_author_name
'Ling, Yun'
'Zhang, Lei'
'Li, Jing'
'Fan, Shuan-Shi'
'Du, Miao'

_publ_section_title
;
 Thiocyanate-induced conformational transformation of a flexible
 fluconazole ligand in Cd(II) coordination polymers
;
_journal_issue 2
_journal_name_full CrystEngComm
_journal_page_first 604
_journal_paper_doi 10.1039/b914049b
_journal_volume 12
_journal_year 2010
_chemical_formula_sum 'C28 H28 Cd F4 N14 O4 S2'
_chemical_formula_weight 877.16
_chemical_name_systematic
;
?
;
_space_group_IT_number 14
_symmetry_cell_setting monoclinic
_symmetry_space_group_name_Hall '-P 2ybc'
_symmetry_space_group_name_H-M 'P 1 21/c 1'
_atom_sites_solution_hydrogens geom
_atom_sites_solution_primary direct
_atom_sites_solution_secondary difmap
_audit_creation_method SHELXL-97
_cell_angle_alpha 90.00
_cell_angle_beta 114.149(14)
_cell_angle_gamma 90.00
_cell_formula_units_Z 2
_cell_length_a 8.965(6)
_cell_length_b 12.605(9)
_cell_length_c 17.485(14)
_cell_measurement_reflns_used 1027
_cell_measurement_temperature 293(2)
_cell_measurement_theta_max 20.554
_cell_measurement_theta_min 2.553
_cell_volume 1803(2)
_computing_cell_refinement 'Bruker SMART'
_computing_data_collection 'Bruker SMART'
_computing_data_reduction 'Bruker SAINT'
_computing_molecular_graphics 'Bruker SHELXTL'
_computing_publication_material 'Bruker SHELXTL'
_computing_structure_refinement 'SHELXL-97 (Sheldrick, 1997)'
_computing_structure_solution 'SHELXS-97 (Sheldrick, 1990)'
_diffrn_ambient_temperature 293(2)
_diffrn_measured_fraction_theta_full 0.990
_diffrn_measured_fraction_theta_max 0.990
_diffrn_measurement_device_type 'CCD area detector'
_diffrn_measurement_method 'phi and omega scans'
_diffrn_radiation_monochromator graphite
_diffrn_radiation_source 'fine-focus sealed tube'
_diffrn_radiation_type MoK\a
_diffrn_radiation_wavelength 0.71073
_diffrn_reflns_av_R_equivalents 0.1510
_diffrn_reflns_av_sigmaI/netI 0.1920
_diffrn_reflns_limit_h_max 10
_diffrn_reflns_limit_h_min -9
_diffrn_reflns_limit_k_max 13
_diffrn_reflns_limit_k_min -15
_diffrn_reflns_limit_l_max 12
_diffrn_reflns_limit_l_min -20
_diffrn_reflns_number 8696
_diffrn_reflns_theta_full 25.20
_diffrn_reflns_theta_max 25.20
_diffrn_reflns_theta_min 2.06
_exptl_absorpt_coefficient_mu 0.798
_exptl_absorpt_correction_T_max 0.8632
_exptl_absorpt_correction_T_min 0.8377
_exptl_absorpt_correction_type multi-scan
_exptl_absorpt_process_details SADABS
_exptl_crystal_colour Colorless
_exptl_crystal_density_diffrn 1.616
_exptl_crystal_density_method 'not measured'
_exptl_crystal_description Block
_exptl_crystal_F_000 884
_exptl_crystal_size_max 0.23
_exptl_crystal_size_mid 0.21
_exptl_crystal_size_min 0.19
_refine_diff_density_max 0.761
_refine_diff_density_min -1.006
_refine_diff_density_rms 0.109
_refine_ls_extinction_method none
_refine_ls_goodness_of_fit_ref 0.956
_refine_ls_hydrogen_treatment constr
_refine_ls_matrix_type full
_refine_ls_number_parameters 243
_refine_ls_number_reflns 3215
_refine_ls_number_restraints 58
_refine_ls_restrained_S_all 0.961
_refine_ls_R_factor_all 0.1960
_refine_ls_R_factor_gt 0.0889
_refine_ls_shift/su_max 0.000
_refine_ls_shift/su_mean 0.000
_refine_ls_structure_factor_coef Fsqd
_refine_ls_weighting_details 'calc w=1/[\s^2^(Fo^2^)+(0.0631P)^2^+0.0000P] where P=(Fo^2^+2Fc^2^)/3'
_refine_ls_weighting_scheme calc
_refine_ls_wR_factor_gt 0.1700
_refine_ls_wR_factor_ref 0.2175
_reflns_number_gt 1364
_reflns_number_total 3215
_reflns_threshold_expression >2sigma(I)
_cod_data_source_file b914049b.txt
_cod_data_source_block Compound6
_cod_depositor_comments
;
The following automatic conversions were performed:

'_symmetry_cell_setting' value 'Monoclinic' changed to 'monoclinic'
according to /home/saulius/struct/CIF-dictionaries/cif_core.dic
dictionary named 'cif_core.dic' version 2.4.2 from
2011-04-26.

'_exptl_absorpt_correction_type' value 'Multi-Scan'
changed to 'multi-scan' according to
/home/saulius/struct/CIF-dictionaries/cif_core.dic dictionary named
'cif_core.dic' version 2.4.2 from 2011-04-26.

Automatic conversion script
Id: cif_fix_values 1891 2012-01-12 08:04:46Z andrius 
;
_cod_original_sg_symbol_H-M P2(1)/c
_cod_database_code 7211749

loop_
_symmetry_equiv_pos_as_xyz
'x, y, z'
'-x, y+1/2, -z+1/2'
'-x, -y, -z'
'x, -y-1/2, z-1/2'

loop_
_atom_site_label
_atom_site_type_symbol
_atom_site_fract_x
_atom_site_fract_y
_atom_site_fract_z
_atom_site_U_iso_or_equiv
_atom_site_adp_type
_atom_site_occupancy
_atom_site_symmetry_multiplicity
_atom_site_calc_flag
_atom_site_refinement_flags
C1 C 0.1640(14) 0.3658(11) 0.4780(6) 0.073(3) Uani 1 1 d .
H1 H 0.2238 0.3110 0.5125 0.088 Uiso 1 1 calc R
C2 C 0.0983(15) 0.5057(11) 0.4103(7) 0.086(3) Uani 1 1 d .
H2 H 0.1057 0.5709 0.3873 0.104 Uiso 1 1 calc R
C3 C -0.1061(14) 0.2834(10) 0.4327(7) 0.085(4) Uani 1 1 d .
H3A H -0.1921 0.3114 0.4471 0.101 Uiso 1 1 calc R
H3B H -0.0497 0.2280 0.4726 0.101 Uiso 1 1 calc R
C4 C -0.1816(13) 0.2365(10) 0.3432(7) 0.076(3) Uani 1 1 d .
C5 C -0.2932(14) 0.1451(11) 0.3431(7) 0.091(4) Uani 1 1 d .
H5A H -0.2357 0.0996 0.3909 0.109 Uiso 1 1 calc R
H5B H -0.3886 0.1733 0.3490 0.109 Uiso 1 1 calc R
C6 C -0.3873(15) -0.0533(10) 0.1973(7) 0.086(4) Uani 1 1 d .
H6 H -0.3931 -0.1245 0.1823 0.103 Uiso 1 1 calc R
C7 C -0.4094(12) 0.1098(10) 0.1882(7) 0.074(3) Uani 1 1 d .
H7 H -0.4314 0.1791 0.1684 0.089 Uiso 1 1 calc R
C8 C -0.0509(12) 0.2087(9) 0.3139(7) 0.070(3) Uani 1 1 d U
C9 C 0.0551(17) 0.1289(12) 0.3490(9) 0.102(4) Uani 1 1 d U
C10 C 0.1849(17) 0.1019(12) 0.3236(11) 0.119(5) Uani 1 1 d U
H10 H 0.2616 0.0489 0.3485 0.143 Uiso 1 1 calc R
C11 C 0.1818(17) 0.1624(14) 0.2598(11) 0.105(4) Uani 1 1 d U
C12 C 0.0826(18) 0.2353(12) 0.2208(9) 0.103(4) Uani 1 1 d U
H12 H 0.0922 0.2697 0.1760 0.124 Uiso 1 1 calc R
C13 C -0.0406(13) 0.2631(10) 0.2457(7) 0.085(4) Uani 1 1 d U
H13 H -0.1148 0.3164 0.2180 0.102 Uiso 1 1 calc R
C14 C 0.5815(16) 0.2425(11) 0.5070(7) 0.081(3) Uani 1 1 d .
Cd1 Cd 0.5000 0.5000 0.5000 0.0643(4) Uani 1 2 d S
F1 F 0.0479(11) 0.0745(8) 0.4139(6) 0.150(3) Uani 1 1 d .
F2 F 0.3088(10) 0.1337(11) 0.2368(8) 0.219(6) Uani 1 1 d .
N1 N 0.2286(11) 0.4541(8) 0.4634(5) 0.071(3) Uani 1 1 d .
N2 N -0.0403(13) 0.4582(10) 0.3929(7) 0.089(3) Uani 1 1 d .
N3 N 0.0062(11) 0.3662(10) 0.4375(6) 0.079(3) Uani 1 1 d .
N4 N -0.3454(10) 0.0830(8) 0.2675(5) 0.066(2) Uani 1 1 d U
N5 N -0.3304(13) -0.0224(8) 0.2733(7) 0.095(3) Uani 1 1 d U
N6 N -0.4381(9) 0.0255(7) 0.1408(6) 0.067(3) Uani 1 1 d .
N7 N 0.5571(12) 0.3293(9) 0.4909(6) 0.087(3) Uani 1 1 d U
O1 O -0.2872(9) 0.3130(7) 0.2892(5) 0.106(3) Uani 1 1 d D
H1C H -0.2385 0.3702 0.3006 0.159 Uiso 1 1 d RD
O1W O 0.678(3) 0.8345(12) 0.4082(8) 0.162(5) Uani 1 1 d D
H1WA H 0.7544 0.8820 0.4296 0.18(12) Uiso 1 1 d RD
H1WB H 0.6014 0.8453 0.4259 0.5(3) Uiso 1 1 d RD
S1 S 0.6322(9) 0.1203(4) 0.5304(3) 0.187(3) Uani 1 1 d .

loop_
_atom_site_aniso_label
_atom_site_aniso_U_11
_atom_site_aniso_U_22
_atom_site_aniso_U_33
_atom_site_aniso_U_23
_atom_site_aniso_U_13
_atom_site_aniso_U_12
C1 0.078(8) 0.105(10) 0.046(7) -0.003(6) 0.034(6) -0.007(7)
C2 0.079(8) 0.097(9) 0.081(8) -0.014(9) 0.031(6) -0.022(9)
C3 0.087(7) 0.123(11) 0.059(7) -0.023(7) 0.045(6) -0.027(8)
C4 0.064(6) 0.120(10) 0.048(7) -0.009(7) 0.029(5) -0.007(7)
C5 0.082(7) 0.147(11) 0.063(8) -0.030(7) 0.049(6) -0.038(8)
C6 0.129(10) 0.092(9) 0.030(7) 0.009(6) 0.025(7) -0.017(8)
C7 0.079(7) 0.099(10) 0.057(8) 0.006(7) 0.041(6) -0.005(7)
C8 0.069(6) 0.086(7) 0.062(6) -0.004(5) 0.036(5) -0.006(5)
C9 0.101(7) 0.117(8) 0.092(8) 0.006(7) 0.043(6) 0.000(7)
C10 0.104(8) 0.117(9) 0.123(9) -0.019(7) 0.034(7) 0.009(7)
C11 0.095(7) 0.129(9) 0.107(8) -0.016(7) 0.059(6) 0.001(7)
C12 0.118(8) 0.122(8) 0.090(8) -0.006(7) 0.063(6) -0.026(7)
C13 0.087(7) 0.109(8) 0.074(6) -0.008(6) 0.049(6) -0.011(6)
C14 0.115(9) 0.093(10) 0.068(8) -0.009(7) 0.072(7) -0.001(8)
Cd1 0.0730(7) 0.0851(9) 0.0466(6) 0.0042(7) 0.0365(5) -0.0007(7)
F1 0.166(8) 0.169(8) 0.111(7) 0.040(6) 0.053(6) 0.041(6)
F2 0.122(7) 0.327(15) 0.270(14) -0.122(11) 0.144(8) -0.034(8)
N1 0.074(6) 0.090(8) 0.050(6) -0.007(5) 0.028(5) -0.001(5)
N2 0.087(7) 0.098(8) 0.090(8) -0.002(6) 0.043(6) 0.016(6)
N3 0.065(6) 0.123(10) 0.059(6) -0.025(6) 0.036(5) -0.018(6)
N4 0.069(5) 0.089(6) 0.050(5) -0.006(5) 0.036(4) -0.009(5)
N5 0.120(6) 0.093(7) 0.071(6) 0.002(5) 0.036(5) -0.012(5)
N6 0.069(5) 0.082(8) 0.056(6) -0.014(5) 0.033(4) 0.005(5)
N7 0.104(6) 0.096(7) 0.087(6) 0.010(6) 0.064(5) 0.002(6)
O1 0.090(5) 0.138(8) 0.088(6) -0.025(6) 0.035(5) 0.007(6)
O1W 0.233(11) 0.159(11) 0.124(10) 0.041(9) 0.103(10) 0.032(14)
S1 0.379(8) 0.096(3) 0.154(5) 0.029(3) 0.179(5) 0.043(4)

loop_
_atom_type_symbol
_atom_type_description
_atom_type_scat_dispersion_real
_atom_type_scat_dispersion_imag
_atom_type_scat_source
C C 0.0033 0.0016 'International Tables Vol C Tables 4.2.6.8 and 6.1.1.4'
H H 0.0000 0.0000 'International Tables Vol C Tables 4.2.6.8 and 6.1.1.4'
N N 0.0061 0.0033 'International Tables Vol C Tables 4.2.6.8 and 6.1.1.4'
O O 0.0106 0.0060 'International Tables Vol C Tables 4.2.6.8 and 6.1.1.4'
Cd Cd -0.8075 1.2024 'International Tables Vol C Tables 4.2.6.8 and 6.1.1.4'
S S 0.1246 0.1234 'International Tables Vol C Tables 4.2.6.8 and 6.1.1.4'
F F 0.0171 0.0103 'International Tables Vol C Tables 4.2.6.8 and 6.1.1.4'

loop_
_geom_angle_atom_site_label_1
_geom_angle_atom_site_label_2
_geom_angle_atom_site_label_3
_geom_angle
_geom_angle_site_symmetry_1
_geom_angle_site_symmetry_3
N3 C1 N1 110.9(11) . .
N3 C1 H1 124.5 . .
N1 C1 H1 124.5 . .
N2 C2 N1 115.0(12) . .
N2 C2 H2 122.5 . .
N1 C2 H2 122.5 . .
N3 C3 C4 110.2(9) . .
N3 C3 H3A 109.6 . .
C4 C3 H3A 109.6 . .
N3 C3 H3B 109.6 . .
C4 C3 H3B 109.6 . .
H3A C3 H3B 108.1 . .
O1 C4 C8 109.6(10) . .
O1 C4 C5 104.8(9) . .
C8 C4 C5 115.2(10) . .
O1 C4 C3 108.2(10) . .
C8 C4 C3 110.8(8) . .
C5 C4 C3 107.8(9) . .
N4 C5 C4 112.3(9) . .
N4 C5 H5A 109.1 . .
C4 C5 H5A 109.1 . .
N4 C5 H5B 109.1 . .
C4 C5 H5B 109.1 . .
H5A C5 H5B 107.9 . .
N5 C6 N6 114.2(12) . .
N5 C6 H6 122.9 . .
N6 C6 H6 122.9 . .
N6 C7 N4 110.4(11) . .
N6 C7 H7 124.8 . .
N4 C7 H7 124.8 . .
C9 C8 C13 118.1(12) . .
C9 C8 C4 121.5(12) . .
C13 C8 C4 120.3(11) . .
C8 C9 F1 119.7(14) . .
C8 C9 C10 122.8(15) . .
F1 C9 C10 117.4(15) . .
C11 C10 C9 112.1(14) . .
C11 C10 H10 123.9 . .
C9 C10 H10 123.9 . .
C12 C11 C10 129.0(15) . .
C12 C11 F2 120.5(17) . .
C10 C11 F2 110.4(16) . .
C11 C12 C13 119.3(15) . .
C11 C12 H12 120.4 . .
C13 C12 H12 120.4 . .
C12 C13 C8 118.5(12) . .
C12 C13 H13 120.7 . .
C8 C13 H13 120.7 . .
N7 C14 S1 174.9(13) . .
N7 Cd1 N7 180.000(2) 3_666 .
N7 Cd1 N6 88.8(3) 3_666 2
N7 Cd1 N6 91.2(3) . 2
N7 Cd1 N6 91.2(3) 3_666 4_666
N7 Cd1 N6 88.8(3) . 4_666
N6 Cd1 N6 180.000(2) 2 4_666
N7 Cd1 N1 89.1(4) 3_666 3_666
N7 Cd1 N1 90.9(4) . 3_666
N6 Cd1 N1 91.5(3) 2 3_666
N6 Cd1 N1 88.5(3) 4_666 3_666
N7 Cd1 N1 90.9(4) 3_666 .
N7 Cd1 N1 89.1(4) . .
N6 Cd1 N1 88.5(3) 2 .
N6 Cd1 N1 91.5(3) 4_666 .
N1 Cd1 N1 180.000(1) 3_666 .
C1 N1 C2 102.5(10) . .
C1 N1 Cd1 130.3(8) . .
C2 N1 Cd1 126.4(8) . .
C2 N2 N3 102.6(10) . .
C1 N3 N2 108.9(11) . .
C1 N3 C3 128.0(13) . .
N2 N3 C3 123.0(10) . .
C7 N4 N5 108.9(10) . .
C7 N4 C5 131.9(11) . .
N5 N4 C5 119.1(10) . .
C6 N5 N4 104.0(10) . .
C7 N6 C6 102.5(10) . .
C7 N6 Cd1 133.4(8) . 2_545
C6 N6 Cd1 122.8(8) . 2_545
C14 N7 Cd1 160.5(10) . .
C4 O1 H1C 107.0 . .
H1WA O1W H1WB 109.6 . .

loop_
_geom_bond_atom_site_label_1
_geom_bond_atom_site_label_2
_geom_bond_distance
_geom_bond_site_symmetry_2
C1 N3 1.298(12) .
C1 N1 1.326(13) .
C1 H1 0.9300 .
C2 N2 1.297(13) .
C2 N1 1.328(13) .
C2 H2 0.9300 .
C3 N3 1.428(13) .
C3 C4 1.546(13) .
C3 H3A 0.9700 .
C3 H3B 0.9700 .
C4 O1 1.409(13) .
C4 C8 1.501(14) .
C4 C5 1.526(15) .
C5 N4 1.440(12) .
C5 H5A 0.9700 .
C5 H5B 0.9700 .
C6 N5 1.273(14) .
C6 N6 1.343(13) .
C6 H6 0.9300 .
C7 N6 1.306(12) .
C7 N4 1.310(12) .
C7 H7 0.9300 .
C8 C9 1.347(16) .
C8 C13 1.411(14) .
C9 F1 1.349(16) .
C9 C10 1.446(19) .
C10 C11 1.342(19) .
C10 H10 0.9300 .
C11 C12 1.266(17) .
C11 F2 1.401(15) .
C12 C13 1.388(17) .
C12 H12 0.9300 .
C13 H13 0.9300 .
C14 N7 1.129(13) .
C14 S1 1.611(15) .
Cd1 N7 2.232(12) 3_666
Cd1 N7 2.232(12) .
Cd1 N6 2.314(9) 2
Cd1 N6 2.314(9) 4_666
Cd1 N1 2.322(9) 3_666
Cd1 N1 2.322(9) .
N2 N3 1.366(13) .
N4 N5 1.334(12) .
N6 Cd1 2.314(9) 2_545
O1 H1C 0.8245 .
O1W H1WA 0.8713 .
O1W H1WB 0.8706 .

loop_
_geom_torsion_atom_site_label_1
_geom_torsion_atom_site_label_2
_geom_torsion_atom_site_label_3
_geom_torsion_atom_site_label_4
_geom_torsion
_geom_torsion_site_symmetry_1
_geom_torsion_site_symmetry_4
N3 C3 C4 O1 -70.1(12) . .
N3 C3 C4 C8 50.1(14) . .
N3 C3 C4 C5 177.1(10) . .
O1 C4 C5 N4 76.0(12) . .
C8 C4 C5 N4 -44.6(14) . .
C3 C4 C5 N4 -168.9(10) . .
O1 C4 C8 C9 -172.5(11) . .
C5 C4 C8 C9 -54.6(15) . .
C3 C4 C8 C9 68.1(15) . .
O1 C4 C8 C13 4.7(14) . .
C5 C4 C8 C13 122.5(12) . .
C3 C4 C8 C13 -114.7(12) . .
C13 C8 C9 F1 -179.4(11) . .
C4 C8 C9 F1 -2.2(19) . .
C13 C8 C9 C10 4.4(19) . .
C4 C8 C9 C10 -178.4(12) . .
C8 C9 C10 C11 -2(2) . .
F1 C9 C10 C11 -178.8(13) . .
C9 C10 C11 C12 -1(2) . .
C9 C10 C11 F2 -179.8(11) . .
C10 C11 C12 C13 2(3) . .
F2 C11 C12 C13 -179.1(12) . .
C11 C12 C13 C8 -0.1(19) . .
C9 C8 C13 C12 -3.0(17) . .
C4 C8 C13 C12 179.7(11) . .
N3 C1 N1 C2 -1.2(12) . .
N3 C1 N1 Cd1 -171.6(7) . .
N2 C2 N1 C1 1.8(13) . .
N2 C2 N1 Cd1 172.7(8) . .
N7 Cd1 N1 C1 -149.1(9) 3_666 .
N7 Cd1 N1 C1 30.9(9) . .
N6 Cd1 N1 C1 122.1(9) 2 .
N6 Cd1 N1 C1 -57.9(9) 4_666 .
N7 Cd1 N1 C2 42.6(10) 3_666 .
N7 Cd1 N1 C2 -137.4(10) . .
N6 Cd1 N1 C2 -46.3(9) 2 .
N6 Cd1 N1 C2 133.7(9) 4_666 .
N1 C2 N2 N3 -1.6(14) . .
N1 C1 N3 N2 0.3(13) . .
N1 C1 N3 C3 175.8(9) . .
C2 N2 N3 C1 0.7(13) . .
C2 N2 N3 C3 -175.0(9) . .
C4 C3 N3 C1 -111.1(12) . .
C4 C3 N3 N2 63.9(14) . .
N6 C7 N4 N5 0.2(12) . .
N6 C7 N4 C5 -179.8(9) . .
C4 C5 N4 C7 -49.9(16) . .
C4 C5 N4 N5 130.2(11) . .
N6 C6 N5 N4 0.7(14) . .
C7 N4 N5 C6 -0.5(12) . .
C5 N4 N5 C6 179.4(10) . .
N4 C7 N6 C6 0.2(11) . .
N4 C7 N6 Cd1 -166.2(6) . 2_545
N5 C6 N6 C7 -0.6(13) . .
N5 C6 N6 Cd1 167.7(8) . 2_545
N6 Cd1 N7 C14 -164(3) 2 .
N6 Cd1 N7 C14 16(3) 4_666 .
N1 Cd1 N7 C14 105(3) 3_666 .
N1 Cd1 N7 C14 -75(3) . .
